data_1521818
loop_
_publ_author_name
'Ranjan, R.'
'Pandey, D.'
'Paranjpe, S.K.'
'Siruguri, V.'
'Krishna, P.S.R.'

_publ_section_title
;
 Novel structural features and phase transition behaviour of (Sr1-x Cax)
 Ti O3 : I. Neutron diffraction study
;
_journal_name_full 'Journal of Physics: Condensed Matter'
_journal_page_first 2233
_journal_page_last 2246
_journal_volume 11
_journal_year 1999
_chemical_formula_sum 'Ca0.5 O3 Sr0.5 Ti'
_chemical_name_systematic '(Sr0.5 Ca0.5) Ti O3'
_space_group_IT_number 62
_symmetry_space_group_name_Hall '-P 2c 2ab'
_symmetry_space_group_name_H-M 'P b n m'
_cell_angle_alpha 90
_cell_angle_beta 90
_cell_angle_gamma 90
_cell_formula_units_Z 4
_cell_length_a 5.498
_cell_length_b 5.491
_cell_length_c 7.753
_cell_volume 234.059
_citation_journal_id_ASTM JCOMEL
_cod_data_source_file Ranjan_JCOMEL_1999_77.cif
_cod_data_source_block Ca0.5O3Sr0.5Ti1
_cod_original_cell_volume 234.0593
_cod_original_sg_symbol_Hall '-P 2ac 2n (z,x,y)'
_cod_original_formula_sum 'Ca0.5 O3 Sr0.5 Ti1'
_cod_database_code 1521818

loop_
_symmetry_equiv_pos_as_xyz
x,y,z
x+1/2,-y+1/2,-z
-x+1/2,y+1/2,-z+1/2
-x,-y,z+1/2
-x,-y,-z
-x-1/2,y-1/2,z
x-1/2,-y-1/2,z-1/2
x,y,-z-1/2

loop_
_atom_site_label
_atom_site_type_symbol
_atom_site_fract_x
_atom_site_fract_y
_atom_site_fract_z
_atom_site_occupancy
_atom_site_U_iso_or_equiv
Ti1 Ti+4 0 0 0 1 0.0
O2 O-2 0.228 0.27 0.0241 1 0.0
Sr1 Sr+2 -0.005 0.514 0.25 0.499 0.0
Ca1 Ca+2 -0.005 0.514 0.25 0.494 0.0
O1 O-2 -0.054 -0.008 0.25 0.99 0.0
